data_1008199
loop_
_publ_author_name
'Hodeau, J L'
'Marezio, M'
'Santoro, A'
'Roth, R S'

_publ_section_title
;
Neutron Profile Refinement of the Structures of Li~2~ Sn O~3~ and Li~2~
Zr O~3~
;
_journal_coden_ASTM JSSCBI
_journal_name_full 'Journal of Solid State Chemistry'
_journal_page_first 170
_journal_page_last 179
_journal_paper_doi 10.1016/0022-4596(82)90273-0
_journal_volume 45
_journal_year 1982
_chemical_formula_structural 'Li2 Sn O3'
_chemical_formula_sum 'Li2 O3 Sn'
_chemical_name_systematic 'Lithium trioxostannate'
_space_group_IT_number 15
_symmetry_cell_setting monoclinic
_symmetry_Int_Tables_number 15
_symmetry_space_group_name_Hall '-C 2yc'
_symmetry_space_group_name_H-M 'C 1 2/c 1'
_cell_angle_alpha 90
_cell_angle_beta 100.348(2)
_cell_angle_gamma 90
_cell_formula_units_Z 8
_cell_length_a 5.2889(2)
_cell_length_b 9.1872(3)
_cell_length_c 10.0260(3)
_cell_volume 479.2
_refine_ls_R_factor_all 0.0527
_cod_database_code 1008199

loop_
_symmetry_equiv_pos_as_xyz
x,y,z
-x,y,1/2-z
-x,-y,-z
x,-y,1/2+z
1/2+x,1/2+y,z
1/2-x,1/2+y,1/2-z
1/2-x,1/2-y,-z
1/2+x,1/2-y,1/2+z

loop_
_atom_site_label
_atom_site_type_symbol
_atom_site_symmetry_multiplicity
_atom_site_Wyckoff_symbol
_atom_site_fract_x
_atom_site_fract_y
_atom_site_fract_z
_atom_site_occupancy
_atom_site_attached_hydrogens
_atom_site_calc_flag
Sn1 Sn4+ 4 e 0. 0.418(1) 0.25 1. 0 d
Sn2 Sn4+ 4 e 0. 0.750(1) 0.25 1. 0 d
O1 O2- 8 f 0.1387(7) 0.2610(7) 0.1339(3) 1. 0 d
O2 O2- 8 f 0.1118(6) 0.5853(7) 0.1340(2) 1. 0 d
O3 O2- 8 f 0.1343(6) 0.9078(7) 0.1322(3) 1. 0 d
Li1 Li1+ 8 f 0.231(2) 0.073(1) -0.0006(7) 1. 0 d
Li2 Li1+ 4 d 0.25 0.25 0.5 0.82(1) 0 d
Li3 Li1+ 4 e 0. 0.083(6) 0.25 0.788(8) 0 d

loop_
_atom_type_symbol
_atom_type_oxidation_number
Sn4+ 4.000
O2- -2.000
Li1+ 1.000
